data_4028919
loop_
_publ_author_name
'Piotrkowska, Barbara'
'My\'sli\'nska, Ma\/lgorzata'
'Gdaniec, Maria'
'Herman, Aleksander'
'Po\/lo\'nski, Tadeusz'

_publ_section_title
;
 Conformational Properties, Chiroptical Spectra, and Molecular
 Self-Assembly of 2,3-Piperazinodiones and Their Dithiono Analogues
;
_journal_issue 7
_journal_name_full 'The Journal of Organic Chemistry'
_journal_page_first 2852
_journal_page_last 2861
_journal_paper_doi 10.1021/jo800037w
_journal_volume 73
_journal_year 2008
_chemical_absolute_configuration syn
_chemical_formula_moiety 'C16 H14 N2 O2, C4 H8 O1'
_chemical_formula_sum 'C20 H22 N2 O3'
_chemical_formula_weight 338.40
_chemical_name_systematic
; 
(5S,6S)-5,6-Diphenyl-2,3- piperazinedione 
 tetrahydrofuran solvate (1:1)
;
_space_group_IT_number 17
_symmetry_cell_setting orthorhombic
_symmetry_space_group_name_Hall 'P 2c 2'
_symmetry_space_group_name_H-M 'P 2 2 21'
_atom_sites_solution_hydrogens geom
_atom_sites_solution_primary direct
_atom_sites_solution_secondary difmap
_audit_creation_method SHELXL-97
_cell_angle_alpha 90.00
_cell_angle_beta 90.00
_cell_angle_gamma 90.00
_cell_formula_units_Z 2
_cell_length_a 12.405(2)
_cell_length_b 6.9058(10)
_cell_length_c 11.0030(12)
_cell_measurement_reflns_used 2776
_cell_measurement_temperature 200(2)
_cell_measurement_theta_max 25
_cell_measurement_theta_min 4
_cell_volume 942.6(2)
_computing_cell_refinement
;
CrysAlis CCD
;
_computing_data_collection
;
CrysAlis CCD (Oxford Diffraction, 2007)
;
_computing_data_reduction
;
CrysAlis RED (Oxford Diffraction, 2007)
;
_computing_molecular_graphics
; Stereochemical Workstation (Siemens, 1989).
Mercury, Version 1.4
(Macrae et al., 2006)
;
_computing_publication_material SHELXL-97
_computing_structure_refinement 'SHELXL-97 (Sheldrick, 1997)'
_computing_structure_solution 'SHELXS-97 (Sheldrick, 1997)'
_diffrn_ambient_temperature 200(2)
_diffrn_measured_fraction_theta_full 0.990
_diffrn_measured_fraction_theta_max 0.990
_diffrn_measurement_device_type 'Kuma KM4CCD \k geometry'
_diffrn_measurement_method '\w scans'
_diffrn_radiation_monochromator graphite
_diffrn_radiation_source 'fine-focus sealed tube'
_diffrn_radiation_type MoK\a
_diffrn_radiation_wavelength 0.71073
_diffrn_reflns_av_R_equivalents 0.0390
_diffrn_reflns_av_sigmaI/netI 0.0344
_diffrn_reflns_limit_h_max 14
_diffrn_reflns_limit_h_min -14
_diffrn_reflns_limit_k_max 8
_diffrn_reflns_limit_k_min -8
_diffrn_reflns_limit_l_max 13
_diffrn_reflns_limit_l_min -12
_diffrn_reflns_number 4202
_diffrn_reflns_theta_full 25.02
_diffrn_reflns_theta_max 25.02
_diffrn_reflns_theta_min 4.42
_diffrn_standards_decay_% 0
_diffrn_standards_number 0
_exptl_absorpt_coefficient_mu 0.081
_exptl_absorpt_correction_type none
_exptl_crystal_colour colourless
_exptl_crystal_density_diffrn 1.192
_exptl_crystal_density_method 'not measured'
_exptl_crystal_description plate
_exptl_crystal_F_000 360
_exptl_crystal_size_max 0.5
_exptl_crystal_size_mid 0.4
_exptl_crystal_size_min 0.15
_refine_diff_density_max 0.190
_refine_diff_density_min -0.179
_refine_diff_density_rms 0.040
_refine_ls_extinction_method none
_refine_ls_goodness_of_fit_ref 1.052
_refine_ls_hydrogen_treatment constr
_refine_ls_matrix_type full
_refine_ls_number_parameters 116
_refine_ls_number_reflns 988
_refine_ls_number_restraints 0
_refine_ls_restrained_S_all 1.052
_refine_ls_R_factor_all 0.0942
_refine_ls_R_factor_gt 0.0590
_refine_ls_shift/su_max 0.001
_refine_ls_shift/su_mean 0.001
_refine_ls_structure_factor_coef Fsqd
_refine_ls_weighting_details 'calc w=1/[\s^2^(Fo^2^)+(0.1147P)^2^] where P=(Fo^2^+2Fc^2^)/3'
_refine_ls_weighting_scheme calc
_refine_ls_wR_factor_gt 0.1558
_refine_ls_wR_factor_ref 0.1846
_reflns_number_gt 635
_reflns_number_total 988
_reflns_threshold_expression I>2\s(I)
_cod_data_source_file jo800037wsup6.cif
_cod_data_source_block 5a.THF
_cod_depositor_comments
;
The following automatic conversions were performed:

'_refine_ls_hydrogen_treatment' value 'const' was replaced with the
value 'constr' as specified in the replacement file
'src/cod-tools/trunk/data/replacement-values/replacement_values.lst'.

Automatic conversion script
Id: cif_fix_values 5376 2017-05-30 11:51:03Z andrius 
;
_cod_database_code 4028919

loop_
_symmetry_equiv_pos_as_xyz
'x, y, z'
'-x, -y, z+1/2'
'-x, y, -z+1/2'
'x, -y, -z'

loop_
_atom_site_label
_atom_site_type_symbol
_atom_site_fract_x
_atom_site_fract_y
_atom_site_fract_z
_atom_site_U_iso_or_equiv
_atom_site_adp_type
_atom_site_occupancy
_atom_site_symmetry_multiplicity
_atom_site_calc_flag
_atom_site_refinement_flags
N1 N 0.5186(3) 0.6660(5) 0.1272(2) 0.0555(10) Uani 1 1 d .
H1N H 0.5462 0.6724 0.0517 0.087(15) Uiso 1 1 d R
O2 O 0.5369(3) 0.3399(4) 0.1327(2) 0.0661(10) Uani 1 1 d .
C2 C 0.5160(3) 0.4957(6) 0.1811(3) 0.0535(10) Uani 1 1 d .
C3 C 0.4795(3) 0.8418(5) 0.1832(3) 0.0532(11) Uani 1 1 d .
H3 H 0.5142 0.9506 0.1456 0.064 Uiso 1 1 d R
C4 C 0.3583(4) 0.8663(6) 0.1724(3) 0.0585(11) Uani 1 1 d .
C5 C 0.2902(5) 0.7163(8) 0.1414(5) 0.0883(17) Uani 1 1 d .
H5A H 0.3199 0.5951 0.1259 0.106 Uiso 1 1 calc R
C7 C 0.1368(6) 0.9173(16) 0.1554(6) 0.126(3) Uani 1 1 d .
H7A H 0.0626 0.9348 0.1506 0.152 Uiso 1 1 calc R
C9 C 0.3123(5) 1.0405(8) 0.1939(5) 0.0893(17) Uani 1 1 d .
H9A H 0.3564 1.1440 0.2152 0.107 Uiso 1 1 calc R
C8 C 0.2027(7) 1.0709(11) 0.1856(7) 0.120(3) Uani 1 1 d .
H8A H 0.1737 1.1929 0.2001 0.145 Uiso 1 1 calc R
C6 C 0.1808(6) 0.7385(12) 0.1325(7) 0.113(2) Uani 1 1 d .
H6A H 0.1370 0.6344 0.1113 0.135 Uiso 1 1 calc R
O1D O -0.207(2) 0.5000 0.0000 0.224(11) Uiso 0.50 2 d SP
C2B C -0.2054(16) 0.676(3) 0.005(2) 0.164(6) Uiso 0.50 1 d P
C3B C -0.0718(17) 0.390(3) 0.073(2) 0.158(7) Uiso 0.50 1 d P
O1C O -0.0326(16) 0.5000 0.0000 0.182(7) Uiso 0.50 2 d SP
C4B C -0.098(2) 0.292(4) 0.022(3) 0.196(9) Uiso 0.50 1 d P
C5B C -0.103(5) 0.612(8) 0.064(6) 0.209(18) Uiso 0.25 1 d P
C6B C -0.202(5) 0.436(8) 0.075(7) 0.22(2) Uiso 0.25 1 d P

loop_
_atom_site_aniso_label
_atom_site_aniso_U_11
_atom_site_aniso_U_22
_atom_site_aniso_U_33
_atom_site_aniso_U_23
_atom_site_aniso_U_13
_atom_site_aniso_U_12
N1 0.096(3) 0.0475(18) 0.0226(13) 0.0016(14) 0.0031(15) -0.005(2)
O2 0.120(3) 0.0535(16) 0.0248(12) -0.0007(13) 0.0013(14) 0.0037(18)
C2 0.085(3) 0.053(2) 0.0226(16) -0.003(2) -0.0044(17) 0.000(2)
C3 0.085(3) 0.048(2) 0.0264(17) 0.0017(17) -0.0062(18) -0.007(2)
C4 0.076(3) 0.071(3) 0.0292(17) -0.002(2) -0.0097(19) -0.002(2)
C5 0.101(5) 0.085(3) 0.079(3) 0.003(3) -0.018(3) -0.003(3)
C7 0.076(4) 0.208(9) 0.095(5) 0.000(5) -0.016(4) 0.019(5)
C9 0.089(4) 0.095(4) 0.084(4) -0.013(3) -0.016(3) 0.004(3)
C8 0.099(5) 0.145(6) 0.117(5) -0.038(5) -0.017(4) 0.031(4)
C6 0.084(5) 0.144(6) 0.110(5) -0.002(4) -0.030(4) -0.009(4)

loop_
_atom_type_symbol
_atom_type_description
_atom_type_scat_dispersion_real
_atom_type_scat_dispersion_imag
_atom_type_scat_source
C C 0.0033 0.0016 'International Tables Vol C Tables 4.2.6.8 and 6.1.1.4'
H H 0.0000 0.0000 'International Tables Vol C Tables 4.2.6.8 and 6.1.1.4'
N N 0.0061 0.0033 'International Tables Vol C Tables 4.2.6.8 and 6.1.1.4'
O O 0.0106 0.0060 'International Tables Vol C Tables 4.2.6.8 and 6.1.1.4'

loop_
_geom_angle_atom_site_label_1
_geom_angle_atom_site_label_2
_geom_angle_atom_site_label_3
_geom_angle
_geom_angle_site_symmetry_1
_geom_angle_site_symmetry_3
C2 N1 C3 123.3(3) . .
C2 N1 H1N 118.0 . .
C3 N1 H1N 118.7 . .
O2 C2 N1 125.5(3) . .
O2 C2 C2 118.2(2) . 3_655
N1 C2 C2 116.2(2) . 3_655
N1 C3 C4 113.2(3) . .
N1 C3 C3 107.0(3) . 3_655
C4 C3 C3 113.4(4) . 3_655
N1 C3 H3 108.8 . .
C4 C3 H3 108.9 . .
C3 C3 H3 105.1 3_655 .
C9 C4 C5 116.9(5) . .
C9 C4 C3 120.3(4) . .
C5 C4 C3 122.8(4) . .
C6 C5 C4 122.7(6) . .
C6 C5 H5A 118.7 . .
C4 C5 H5A 118.7 . .
C6 C7 C8 120.0(6) . .
C6 C7 H7A 120.0 . .
C8 C7 H7A 120.0 . .
C4 C9 C8 122.7(6) . .
C4 C9 H9A 118.7 . .
C8 C9 H9A 118.7 . .
C9 C8 C7 118.9(6) . .
C9 C8 H8A 120.6 . .
C7 C8 H8A 120.6 . .
C5 C6 C7 118.8(7) . .
C5 C6 H6A 120.6 . .
C7 C6 H6A 120.6 . .

loop_
_geom_bond_atom_site_label_1
_geom_bond_atom_site_label_2
_geom_bond_distance
_geom_bond_site_symmetry_2
N1 C2 1.318(5) .
N1 C3 1.445(5) .
N1 H1N 0.9000 .
O2 C2 1.228(5) .
C2 C2 1.566(7) 3_655
C3 C4 1.517(6) .
C3 C3 1.557(7) 3_655
C3 H3 0.9601 .
C4 C9 1.352(7) .
C4 C5 1.380(7) .
C5 C6 1.370(9) .
C5 H5A 0.9300 .
C7 C6 1.373(10) .
C7 C8 1.380(9) .
C7 H7A 0.9300 .
C9 C8 1.379(9) .
C9 H9A 0.9300 .
C8 H8A 0.9300 .
C6 H6A 0.9300 .

loop_
_geom_hbond_atom_site_label_D
_geom_hbond_atom_site_label_H
_geom_hbond_atom_site_label_A
_geom_hbond_distance_DH
_geom_hbond_distance_HA
_geom_hbond_distance_DA
_geom_hbond_angle_DHA
_geom_hbond_site_symmetry_A
N1 H1N O2 0.90 2.03 2.870(3) 154 4_565
C9 H9A O2 0.93 2.53 3.378(6) 152 3_665
C3 H3 O2 0.96 2.71 3.556(5) 148 1_565

loop_
_geom_torsion_atom_site_label_1
_geom_torsion_atom_site_label_2
_geom_torsion_atom_site_label_3
_geom_torsion_atom_site_label_4
_geom_torsion
_geom_torsion_site_symmetry_1
_geom_torsion_site_symmetry_3
_geom_torsion_site_symmetry_4
C3 N1 C2 O2 171.3(4) . . .
C3 N1 C2 C2 -9.2(6) . . 3_655
C2 N1 C3 C4 -82.0(4) . . .
C2 N1 C3 C3 43.7(5) . . 3_655
N1 C3 C4 C9 -164.5(4) . . .
C3 C3 C4 C9 73.3(5) 3_655 . .
N1 C3 C4 C5 15.7(5) . . .
C3 C3 C4 C5 -106.5(4) 3_655 . .
C9 C4 C5 C6 -0.2(8) . . .
C3 C4 C5 C6 179.6(5) . . .
C5 C4 C9 C8 -0.2(9) . . .
C3 C4 C9 C8 -179.9(6) . . .
C4 C9 C8 C7 0.7(12) . . .
C6 C7 C8 C9 -1.0(11) . . .
C4 C5 C6 C7 -0.1(10) . . .
C8 C7 C6 C5 0.6(11) . . .
O2 C2 C2 O2 -12.4(8) . 3_655 3_655
N1 C2 C2 N1 -11.4(7) . 3_655 3_655
N1 C3 C3 N1 -57.1(6) . 3_655 3_655
